data_7125535
loop_
_publ_author_name
'Ramtohul, Yeeman K.'
'Martin, Nathaniel I.'
'Silkin, Lara'
'James, Michael N. G.'
'Vederas, John C.'

_publ_section_title
;
 Pseudoxazolones, a new class of inhibitors for cysteine proteinases:
 inhibition of hepatitis A virus and human rhinovirus 3C proteinases
;
_journal_issue 24
_journal_name_full 'Chemical Communications'
_journal_page_first 2740
_journal_paper_doi 10.1039/b109095j
_journal_year 2001
_chemical_formula_sum 'C10 H7 N O2'
_chemical_formula_weight 173.17
_space_group_IT_number 2
_space_group_name_Hall '-P 1'
_space_group_name_H-M_alt 'P -1'
_symmetry_cell_setting triclinic
_symmetry_space_group_name_H-M 'P -1'
_atom_sites_solution_hydrogens geom
_atom_sites_solution_primary direct
_atom_sites_solution_secondary difmap
_audit_creation_method 'manual editing of SHELXL template'
_cell_angle_alpha 83.673(2)
_cell_angle_beta 83.789(2)
_cell_angle_gamma 80.624(2)
_cell_formula_units_Z 2
_cell_length_a 5.5390(6)
_cell_length_b 7.2645(8)
_cell_length_c 10.4291(11)
_cell_measurement_reflns_used 1870
_cell_measurement_temperature 193(2)
_cell_volume 409.77(8)
_computing_cell_refinement 'Bruker SMART'
_computing_data_collection 'Bruker SMART'
_computing_data_reduction 'Bruker SHELXTL'
_computing_molecular_graphics 'Bruker SHELXTL'
_computing_publication_material 'Bruker SHELXTL'
_computing_structure_refinement 'SHELXL-97 (Sheldrick, 1997)'
_computing_structure_solution 'SHELXS-97 (Sheldrick, 1990)'
_diffrn_ambient_temperature 193(2)
_diffrn_measured_fraction_theta_full 0.979
_diffrn_measured_fraction_theta_max 0.979
_diffrn_measurement_device_type 'CCD area detector'
_diffrn_measurement_method 'omega scans'
_diffrn_radiation_monochromator graphite
_diffrn_radiation_source 'fine-focus sealed tube'
_diffrn_radiation_type MoK\a
_diffrn_radiation_wavelength 0.71073
_diffrn_reflns_av_R_equivalents 0.0164
_diffrn_reflns_av_sigmaI/netI 0.0228
_diffrn_reflns_limit_h_max 6
_diffrn_reflns_limit_h_min -5
_diffrn_reflns_limit_k_max 9
_diffrn_reflns_limit_k_min -9
_diffrn_reflns_limit_l_max 12
_diffrn_reflns_limit_l_min -13
_diffrn_reflns_number 2179
_diffrn_reflns_theta_full 26.38
_diffrn_reflns_theta_max 26.38
_diffrn_reflns_theta_min 1.97
_exptl_absorpt_coefficient_mu 0.100
_exptl_absorpt_correction_T_max 0.9864
_exptl_absorpt_correction_T_min 0.9646
_exptl_absorpt_correction_type integration
_exptl_crystal_colour yellow
_exptl_crystal_density_diffrn 1.403
_exptl_crystal_density_method 'not measured'
_exptl_crystal_description prism
_exptl_crystal_F_000 180
_exptl_crystal_size_max 0.42
_exptl_crystal_size_mid 0.20
_exptl_crystal_size_min 0.13
_refine_diff_density_max 0.259
_refine_diff_density_min -0.172
_refine_diff_density_rms 0.040
_refine_ls_extinction_method none
_refine_ls_goodness_of_fit_ref 1.044
_refine_ls_hydrogen_treatment mixed
_refine_ls_matrix_type full
_refine_ls_number_parameters 118
_refine_ls_number_reflns 1641
_refine_ls_number_restraints 0
_refine_ls_restrained_S_all 1.044
_refine_ls_R_factor_all 0.0456
_refine_ls_R_factor_gt 0.0374
_refine_ls_shift/su_max 0.005
_refine_ls_shift/su_mean 0.001
_refine_ls_structure_factor_coef Fsqd
_refine_ls_weighting_details 'calc w=1/[\s^2^(Fo^2^)+(0.0580P)^2^+0.0691P] where P=(Fo^2^+2Fc^2^)/3'
_refine_ls_weighting_scheme calc
_refine_ls_wR_factor_gt 0.0978
_refine_ls_wR_factor_ref 0.1037
_reflns_number_gt 1365
_reflns_number_total 1641
_reflns_threshold_expression >2sigma(I)
_cod_data_source_file b109095j.txt
_cod_data_source_block jcv0107
_cod_depositor_comments
;
The following automatic conversions were performed:

data item '_symmetry_cell_setting' value 'Triclinic' was changed to
'triclinic' in accordance with the
/home/saulius/struct/COD-crude-data/automatic-downloads/DataCite-retrospective/RSC/depositions/lib/dictionaries/cif_core.dic
dictionary named 'cif_core.dic' version 2.4.2 last updated on
2011-04-26.

Automatic conversion script
Id: cif_fix_values 6909 2019-04-08 15:41:33Z antanas 
;
_cod_original_sg_symbol_H-M P-1
_cod_database_code 7125535

loop_
_symmetry_equiv_pos_as_xyz
'x, y, z'
'-x, -y, -z'

loop_
_atom_site_label
_atom_site_type_symbol
_atom_site_fract_x
_atom_site_fract_y
_atom_site_fract_z
_atom_site_U_iso_or_equiv
_atom_site_adp_type
_atom_site_occupancy
_atom_site_symmetry_multiplicity
_atom_site_calc_flag
_atom_site_refinement_flags
O1 O 0.09146(17) 0.27699(13) -0.17469(8) 0.0339(3) Uani 1 1 d .
O2 O 0.2403(2) 0.30030(16) -0.38642(10) 0.0510(3) Uani 1 1 d .
N N -0.3008(2) 0.42815(16) -0.19719(11) 0.0358(3) Uani 1 1 d .
C1 C -0.1358(2) 0.33837(17) -0.11085(13) 0.0305(3) Uani 1 1 d .
C2 C 0.0721(3) 0.3301(2) -0.30531(13) 0.0379(3) Uani 1 1 d .
C3 C -0.1837(3) 0.4243(2) -0.31085(14) 0.0397(4) Uani 1 1 d .
H3 H -0.2537 0.4759 -0.3886 0.048 Uiso 1 1 calc R
C10 C -0.1891(2) 0.31654(17) 0.01801(13) 0.0311(3) Uani 1 1 d .
H10 H -0.3525 0.3664 0.0475 0.037 Uiso 1 1 calc R
C11 C -0.0364(2) 0.22861(17) 0.12002(13) 0.0292(3) Uani 1 1 d .
C12 C 0.2040(3) 0.13248(18) 0.09854(13) 0.0328(3) Uani 1 1 d .
H12 H 0.2772 0.1221 0.0124 0.039 Uiso 1 1 calc R
C13 C 0.3345(3) 0.05310(19) 0.20162(14) 0.0373(3) Uani 1 1 d .
H13 H 0.4960 -0.0127 0.1856 0.045 Uiso 1 1 calc R
C14 C 0.2332(3) 0.0682(2) 0.32778(14) 0.0398(4) Uani 1 1 d .
H14 H 0.3252 0.0145 0.3981 0.048 Uiso 1 1 calc R
C15 C -0.0037(3) 0.1620(2) 0.35109(14) 0.0407(4) Uani 1 1 d .
H15 H -0.0744 0.1725 0.4376 0.049 Uiso 1 1 calc R
C16 C -0.1374(3) 0.24051(19) 0.24854(13) 0.0351(3) Uani 1 1 d .
H16 H -0.3002 0.3034 0.2656 0.042 Uiso 1 1 calc R

loop_
_atom_site_aniso_label
_atom_site_aniso_U_11
_atom_site_aniso_U_22
_atom_site_aniso_U_33
_atom_site_aniso_U_23
_atom_site_aniso_U_13
_atom_site_aniso_U_12
O1 0.0319(5) 0.0383(5) 0.0291(5) -0.0024(4) -0.0024(4) 0.0013(4)
O2 0.0484(7) 0.0672(7) 0.0323(6) -0.0073(5) 0.0017(5) 0.0045(5)
N 0.0360(7) 0.0340(6) 0.0365(7) -0.0015(5) -0.0074(5) -0.0015(5)
C1 0.0281(7) 0.0279(6) 0.0349(7) -0.0037(5) -0.0034(5) -0.0020(5)
C2 0.0436(8) 0.0392(7) 0.0302(7) -0.0042(6) -0.0057(6) -0.0024(6)
C3 0.0445(8) 0.0401(7) 0.0342(8) -0.0019(6) -0.0122(6) -0.0011(6)
C10 0.0288(7) 0.0273(6) 0.0362(7) -0.0026(5) -0.0016(5) -0.0022(5)
C11 0.0317(7) 0.0245(6) 0.0313(7) -0.0020(5) -0.0019(5) -0.0056(5)
C12 0.0329(7) 0.0327(7) 0.0314(7) -0.0038(5) -0.0011(5) -0.0014(5)
C13 0.0322(7) 0.0365(7) 0.0415(8) -0.0027(6) -0.0051(6) -0.0002(6)
C14 0.0424(8) 0.0406(8) 0.0359(8) 0.0054(6) -0.0104(6) -0.0068(6)
C15 0.0462(9) 0.0453(8) 0.0291(7) -0.0003(6) 0.0016(6) -0.0080(7)
C16 0.0333(7) 0.0346(7) 0.0358(8) -0.0029(5) 0.0016(6) -0.0038(6)

loop_
_atom_type_symbol
_atom_type_description
_atom_type_scat_dispersion_real
_atom_type_scat_dispersion_imag
_atom_type_scat_source
C C 0.0033 0.0016 'International Tables Vol C Tables 4.2.6.8 and 6.1.1.4'
H H 0.0000 0.0000 'International Tables Vol C Tables 4.2.6.8 and 6.1.1.4'
N N 0.0061 0.0033 'International Tables Vol C Tables 4.2.6.8 and 6.1.1.4'
O O 0.0106 0.0060 'International Tables Vol C Tables 4.2.6.8 and 6.1.1.4'

loop_
_geom_angle_atom_site_label_1
_geom_angle_atom_site_label_2
_geom_angle_atom_site_label_3
_geom_angle
C2 O1 C1 106.55(11)
C3 N C1 106.27(12)
C10 C1 N 124.06(12)
C10 C1 O1 124.56(12)
N C1 O1 111.37(11)
O2 C2 O1 122.88(14)
O2 C2 C3 133.00(14)
O1 C2 C3 104.12(12)
N C3 C2 111.69(12)
C1 C10 C11 130.33(13)
C16 C11 C12 117.89(12)
C16 C11 C10 117.44(12)
C12 C11 C10 124.67(12)
C13 C12 C11 120.52(12)
C12 C13 C14 120.83(13)
C13 C14 C15 119.58(13)
C16 C15 C14 120.14(13)
C15 C16 C11 121.04(13)

loop_
_geom_bond_atom_site_label_1
_geom_bond_atom_site_label_2
_geom_bond_distance
O1 C2 1.3851(17)
O1 C1 1.3884(16)
O2 C2 1.1976(17)
N C3 1.2890(19)
N C1 1.3879(18)
C1 C10 1.3419(19)
C2 C3 1.474(2)
C10 C11 1.4575(19)
C11 C16 1.4017(19)
C11 C12 1.4064(19)
C12 C13 1.381(2)
C13 C14 1.382(2)
C14 C15 1.386(2)
C15 C16 1.385(2)

loop_
_geom_torsion_atom_site_label_1
_geom_torsion_atom_site_label_2
_geom_torsion_atom_site_label_3
_geom_torsion_atom_site_label_4
_geom_torsion
C3 N C1 C10 178.99(13)
C3 N C1 O1 -0.10(15)
C2 O1 C1 C10 -178.63(13)
C2 O1 C1 N 0.45(14)
C1 O1 C2 O2 178.55(14)
C1 O1 C2 C3 -0.58(13)
C1 N C3 C2 -0.29(16)
O2 C2 C3 N -178.44(16)
O1 C2 C3 N 0.56(16)
N C1 C10 C11 -179.18(12)
O1 C1 C10 C11 -0.2(2)
C1 C10 C11 C16 174.81(13)
C1 C10 C11 C12 -5.4(2)
C16 C11 C12 C13 -0.06(19)
C10 C11 C12 C13 -179.83(12)
C11 C12 C13 C14 -0.7(2)
C12 C13 C14 C15 0.9(2)
C13 C14 C15 C16 -0.2(2)
C14 C15 C16 C11 -0.6(2)
C12 C11 C16 C15 0.75(19)
C10 C11 C16 C15 -179.46(12)
